data_4100193
_journal_name_full 'Journal of the American Chemical Society'
_journal_paper_doi 10.1021/ja052587t
_journal_year 2005
_chemical_formula_moiety '3 (C24 H20 O8 Si), 10 (C4 H8 O)'
_chemical_formula_sum 'C112 H140 O34 Si3'
_chemical_formula_weight 2114.51
_space_group_IT_number 88
_symmetry_cell_setting tetragonal
_symmetry_space_group_name_Hall '-I 4ad'
_symmetry_space_group_name_H-M 'I 41/a :2'
_cell_angle_alpha 90.00
_cell_angle_beta 90.00
_cell_angle_gamma 90.00
_cell_formula_units_Z 4
_cell_length_a 17.106(5)
_cell_length_b 17.106(5)
_cell_length_c 38.635(5)
_cell_measurement_temperature 220(2)
_cell_volume 11305(5)
_diffrn_ambient_temperature 220(2)
_exptl_crystal_density_diffrn 1.242
_cod_depositor_comments
;
The following automatic conversions were performed:
'_geom_bond_publ_flag' value 'Y' changed to 'y' according to
'/home/saulius/struct/CIF-dictionaries/cif_core.dic' dictionary named
'cif_core.dic' version 2.4.1 from 2010-06-29 (57 times).

Automatic conversion script
Id: cif_fix_enum 1527 2010-12-29 10:47:43Z saulius 
;
_cod_original_sg_symbol_H-M 'I 41/a'
_cod_database_code 4100193

loop_
_symmetry_equiv_pos_as_xyz
'x, y, z'
'-y+3/4, x+1/4, z+1/4'
'-x+1/2, -y, z+1/2'
'y+3/4, -x+3/4, z+3/4'
'x+1/2, y+1/2, z+1/2'
'-y+5/4, x+3/4, z+3/4'
'-x+1, -y+1/2, z+1'
'y+5/4, -x+5/4, z+5/4'
'-x, -y, -z'
'y-3/4, -x-1/4, -z-1/4'
'x-1/2, y, -z-1/2'
'-y-3/4, x-3/4, -z-3/4'
'-x+1/2, -y+1/2, -z+1/2'
'y-1/4, -x+1/4, -z+1/4'
'x, y+1/2, -z'
'-y-1/4, x-1/4, -z-1/4'

loop_
_atom_site_label
_atom_site_type_symbol
_atom_site_fract_x
_atom_site_fract_y
_atom_site_fract_z
_atom_site_U_iso_or_equiv
_atom_site_adp_type
_atom_site_occupancy
_atom_site_symmetry_multiplicity
_atom_site_calc_flag
_atom_site_refinement_flags
_atom_site_disorder_assembly
_atom_site_disorder_group
Si1 Si 0.5000 0.7500 0.1250 0.0231(3) Uani 1 4 d S . .
O13 O 0.31416(13) 0.51941(14) 0.09794(5) 0.0422(6) Uani 1 1 d . . .
H13 H 0.2966 0.4925 0.0818 0.063 Uiso 1 1 calc R . .
O15 O 0.51626(12) 0.57117(12) 0.01509(5) 0.0356(6) Uani 1 1 d . . .
H15 H 0.5134 0.5237 0.0108 0.053 Uiso 1 1 calc R . .
C11 C 0.46721(18) 0.66723(18) 0.09693(7) 0.0335(7) Uani 1 1 d . . .
C12 C 0.40285(18) 0.62235(18) 0.10698(7) 0.0340(7) Uani 1 1 d . . .
H12 H 0.3762 0.6341 0.1276 0.041 Uiso 1 1 calc R . .
C13 C 0.3785(2) 0.5607(2) 0.08656(8) 0.0465(9) Uani 1 1 d . . .
C14 C 0.4168(2) 0.5408(2) 0.05661(8) 0.0474(9) Uani 1 1 d . . .
H14 H 0.4014 0.4971 0.0436 0.057 Uiso 1 1 calc R . .
C15 C 0.4781(2) 0.5867(2) 0.04637(9) 0.0508(10) Uani 1 1 d . . .
C16 C 0.5040(2) 0.6496(2) 0.06585(8) 0.0465(8) Uani 1 1 d . . .
H16 H 0.5462 0.6802 0.0581 0.056 Uiso 1 1 calc R . .
Si2 Si 0.0000 0.2500 0.02887(3) 0.0283(3) Uani 1 2 d S . .
O23 O -0.17322(11) 0.49445(13) -0.00205(5) 0.0359(5) Uani 1 1 d . . .
H23 H -0.2030 0.4723 0.0118 0.054 Uiso 1 1 calc R . .
O25 O 0.03195(15) 0.43394(14) -0.07857(6) 0.0495(6) Uani 1 1 d . . .
H25 H 0.0606 0.3966 -0.0839 0.074 Uiso 1 1 calc R . .
C21 C -0.03069(17) 0.33426(18) 0.00097(8) 0.0346(7) Uani 1 1 d . . .
C22 C -0.0925(2) 0.3818(2) 0.01037(8) 0.0442(8) Uani 1 1 d . . .
H22 H -0.1203 0.3718 0.0309 0.053 Uiso 1 1 calc R . .
C23 C -0.1136(2) 0.4448(2) -0.01082(8) 0.0409(8) Uani 1 1 d . . .
C24 C -0.0708(2) 0.4609(2) -0.04010(8) 0.0501(9) Uani 1 1 d . . .
H24 H -0.0846 0.5040 -0.0539 0.060 Uiso 1 1 calc R . .
C25 C -0.0090(3) 0.4159(3) -0.04937(9) 0.0621(11) Uani 1 1 d . . .
C26 C 0.0098(2) 0.35059(19) -0.02966(8) 0.0435(8) Uani 1 1 d . . .
H26 H 0.0501 0.3171 -0.0370 0.052 Uiso 1 1 calc R . .
O33 O 0.24914(15) 0.42081(12) 0.05084(5) 0.0441(5) Uani 1 1 d . . .
H33 H 0.2322 0.4389 0.0324 0.066 Uiso 1 1 calc R . .
O35 O 0.18172(14) 0.23533(13) 0.13808(5) 0.0460(6) Uani 1 1 d . . .
H35 H 0.2200 0.2564 0.1474 0.069 Uiso 1 1 calc R . .
C31 C 0.0857(2) 0.2808(2) 0.05610(8) 0.0428(9) Uani 1 1 d . . .
C32 C 0.13545(17) 0.33929(19) 0.04363(8) 0.0368(7) Uani 1 1 d . . .
H32 H 0.1248 0.3632 0.0222 0.044 Uiso 1 1 calc R . .
C33 C 0.19966(17) 0.36199(17) 0.06236(7) 0.0309(6) Uani 1 1 d . . .
C34 C 0.2175(2) 0.32680(19) 0.09355(8) 0.0407(8) Uani 1 1 d . . .
H34 H 0.2624 0.3415 0.1060 0.049 Uiso 1 1 calc R . .
C35 C 0.1683(2) 0.26987(19) 0.10607(8) 0.0397(8) Uani 1 1 d . . .
C36 C 0.10228(18) 0.2461(2) 0.08802(7) 0.0385(7) Uani 1 1 d . . .
H36 H 0.0693 0.2073 0.0971 0.046 Uiso 1 1 calc R . .
O41 O 0.20170(13) 0.50593(16) 0.19827(6) 0.0506(6) Uani 1 1 d D A 1
C42 C 0.1798(2) 0.4894(2) 0.16384(8) 0.0575(10) Uani 1 1 d D A 1
H42A H 0.1373 0.4510 0.1634 0.069 Uiso 1 1 calc R A 1
H42B H 0.2243 0.4681 0.1510 0.069 Uiso 1 1 calc R A 1
C43 C 0.1534(2) 0.5648(2) 0.14786(9) 0.0607(11) Uani 1 1 d D A 1
H43A H 0.1681 0.5674 0.1234 0.073 Uiso 1 1 calc R A 1
H43B H 0.0966 0.5709 0.1499 0.073 Uiso 1 1 calc R A 1
C44 C 0.1949(3) 0.6248(2) 0.16821(9) 0.0702(12) Uani 1 1 d D A 1
H44A H 0.2441 0.6396 0.1570 0.084 Uiso 1 1 calc R A 1
H44B H 0.1625 0.6717 0.1711 0.084 Uiso 1 1 calc R A 1
C45 C 0.2093(3) 0.5863(2) 0.20176(9) 0.0648(11) Uani 1 1 d D A 1
H45A H 0.2621 0.5990 0.2099 0.078 Uiso 1 1 calc R A 1
H45B H 0.1718 0.6055 0.2190 0.078 Uiso 1 1 calc R A 1
O51 O 0.8398(2) 0.6600(2) 0.08678(9) 0.0615(9) Uani 0.6838(17) 1 d PD B 1
C52 C 0.7756(3) 0.6568(3) 0.06328(13) 0.0616(13) Uani 0.6838(17) 1 d PD B 1
H52A H 0.7321 0.6302 0.0748 0.074 Uiso 0.6838(17) 1 calc PR B 1
H52B H 0.7910 0.6245 0.0434 0.074 Uiso 0.6838(17) 1 calc PR B 1
C53 C 0.7481(4) 0.7305(3) 0.05050(15) 0.0633(14) Uani 0.6838(17) 1 d PD B 1
H53A H 0.6919 0.7368 0.0547 0.076 Uiso 0.6838(17) 1 calc PR B 1
H53B H 0.7586 0.7361 0.0257 0.076 Uiso 0.6838(17) 1 calc PR B 1
C54 C 0.7931(4) 0.7856(3) 0.07049(13) 0.0647(15) Uani 0.6838(17) 1 d PD B 1
H54A H 0.8288 0.8148 0.0555 0.078 Uiso 0.6838(17) 1 calc PR B 1
H54B H 0.7584 0.8227 0.0823 0.078 Uiso 0.6838(17) 1 calc PR B 1
C55 C 0.8362(3) 0.7402(4) 0.09530(13) 0.0623(14) Uani 0.6838(17) 1 d PD B 1
H55A H 0.8895 0.7609 0.0969 0.075 Uiso 0.6838(17) 1 calc PR B 1
H55B H 0.8117 0.7459 0.1181 0.075 Uiso 0.6838(17) 1 calc PR B 1
O61 O 0.6253(4) 0.6716(4) -0.00414(19) 0.0615(9) Uani 0.3162(17) 1 d PD B 2
C62 C 0.6466(7) 0.7497(7) -0.0088(3) 0.0616(13) Uani 0.3162(17) 1 d PD B 2
H62A H 0.5991 0.7818 -0.0087 0.074 Uiso 0.3162(17) 1 calc PR B 2
H62B H 0.6709 0.7553 -0.0317 0.074 Uiso 0.3162(17) 1 calc PR B 2
C63 C 0.7008(7) 0.7802(6) 0.0175(3) 0.0633(14) Uani 0.3162(17) 1 d PD B 2
H63A H 0.6738 0.8143 0.0340 0.076 Uiso 0.3162(17) 1 calc PR B 2
H63B H 0.7438 0.8093 0.0068 0.076 Uiso 0.3162(17) 1 calc PR B 2
C64 C 0.7295(8) 0.7084(7) 0.0345(3) 0.0647(15) Uani 0.3162(17) 1 d PD B 2
H64A H 0.7848 0.6996 0.0292 0.078 Uiso 0.3162(17) 1 calc PR B 2
H64B H 0.7232 0.7119 0.0597 0.078 Uiso 0.3162(17) 1 calc PR B 2
C65 C 0.6818(7) 0.6463(6) 0.0205(3) 0.0623(14) Uani 0.3162(17) 1 d PD B 2
H65A H 0.7160 0.6076 0.0095 0.075 Uiso 0.3162(17) 1 calc PR B 2
H65B H 0.6546 0.6202 0.0396 0.075 Uiso 0.3162(17) 1 calc PR B 2
O71 O 0.4442(6) 0.2926(6) 0.0263(2) 0.083(3) Uani 0.3419(8) 1 d PD B 2
C72 C 0.5133(9) 0.2506(16) 0.0187(3) 0.082(4) Uani 0.3419(8) 1 d PD B 2
H72A H 0.5391 0.2747 -0.0012 0.098 Uiso 0.3419(8) 1 calc PR B 2
H72B H 0.4994 0.1969 0.0123 0.098 Uiso 0.3419(8) 1 calc PR B 2
C73 C 0.5676(7) 0.2486(9) 0.0478(3) 0.076(4) Uani 0.3419(8) 1 d PD B 2
H73A H 0.6031 0.2935 0.0474 0.091 Uiso 0.3419(8) 1 calc PR B 2
H73B H 0.5982 0.2002 0.0480 0.091 Uiso 0.3419(8) 1 calc PR B 2
C74 C 0.5124(15) 0.252(2) 0.0775(3) 0.083(6) Uani 0.3419(8) 1 d PD B 2
H74A H 0.4933 0.2004 0.0839 0.099 Uiso 0.3419(8) 1 calc PR B 2
H74B H 0.5367 0.2770 0.0977 0.099 Uiso 0.3419(8) 1 calc PR B 2
C75 C 0.4494(8) 0.3014(9) 0.0632(3) 0.075(4) Uani 0.3419(8) 1 d PD B 2
H75A H 0.3995 0.2865 0.0738 0.090 Uiso 0.3419(8) 1 calc PR B 2
H75B H 0.4595 0.3563 0.0688 0.090 Uiso 0.3419(8) 1 calc PR B 2
O81 O 0.5698(11) 0.1463(10) 0.1369(4) 0.083(3) Uani 0.1581(8) 1 d PD B 3
C82 C 0.5671(15) 0.1369(12) 0.1006(5) 0.082(4) Uani 0.1581(8) 1 d PD B 3
H82A H 0.5343 0.0916 0.0951 0.098 Uiso 0.1581(8) 1 calc PR B 3
H82B H 0.6199 0.1261 0.0920 0.098 Uiso 0.1581(8) 1 calc PR B 3
C83 C 0.537(2) 0.2047(15) 0.0830(5) 0.076(4) Uani 0.1581(8) 1 d PD B 3
H83A H 0.4932 0.1901 0.0677 0.091 Uiso 0.1581(8) 1 calc PR B 3
H83B H 0.5774 0.2299 0.0691 0.091 Uiso 0.1581(8) 1 calc PR B 3
C84 C 0.509(2) 0.2573(17) 0.1108(5) 0.083(6) Uani 0.1581(8) 1 d PD B 3
H84A H 0.5245 0.3116 0.1063 0.099 Uiso 0.1581(8) 1 calc PR B 3
H84B H 0.4525 0.2545 0.1136 0.099 Uiso 0.1581(8) 1 calc PR B 3
C85 C 0.5496(15) 0.2264(11) 0.1409(5) 0.075(4) Uani 0.1581(8) 1 d PD B 3
H85A H 0.5972 0.2569 0.1449 0.090 Uiso 0.1581(8) 1 calc PR B 3
H85B H 0.5160 0.2322 0.1612 0.090 Uiso 0.1581(8) 1 calc PR B 3

loop_
_atom_site_aniso_label
_atom_site_aniso_U_11
_atom_site_aniso_U_22
_atom_site_aniso_U_33
_atom_site_aniso_U_23
_atom_site_aniso_U_13
_atom_site_aniso_U_12
Si1 0.0232(5) 0.0232(5) 0.0228(7) 0.000 0.000 0.000
O13 0.0384(14) 0.0487(15) 0.0396(12) -0.0009(10) -0.0021(10) 0.0020(11)
O15 0.0374(14) 0.0326(12) 0.0366(11) 0.0006(9) 0.0032(9) -0.0023(10)
C11 0.0365(19) 0.0317(18) 0.0323(15) 0.0017(13) 0.0003(13) 0.0044(14)
C12 0.0349(19) 0.0334(19) 0.0336(16) -0.0013(13) -0.0057(14) 0.0001(14)
C13 0.052(2) 0.047(2) 0.0405(18) -0.0039(16) -0.0027(16) 0.0019(18)
C14 0.048(2) 0.047(2) 0.047(2) 0.0068(16) 0.0000(17) -0.0003(18)
C15 0.047(3) 0.055(3) 0.050(2) -0.0009(18) 0.0054(17) 0.0035(18)
C16 0.045(2) 0.048(2) 0.0468(18) 0.0003(16) -0.0017(19) -0.002(2)
Si2 0.0282(6) 0.0273(6) 0.0294(5) 0.000 0.000 -0.0010(5)
O23 0.0346(12) 0.0353(12) 0.0379(11) 0.0017(8) -0.0008(9) -0.0007(11)
O25 0.0493(16) 0.0480(16) 0.0511(13) 0.0021(12) -0.0002(11) -0.0003(11)
C21 0.0302(17) 0.0359(19) 0.0378(16) -0.0033(13) 0.0039(13) 0.0004(14)
C22 0.041(2) 0.048(2) 0.0437(19) -0.0027(15) 0.0037(15) -0.0009(16)
C23 0.043(2) 0.040(2) 0.0396(17) -0.0029(15) -0.0029(14) -0.0040(15)
C24 0.047(2) 0.052(2) 0.051(2) 0.0037(17) -0.0042(17) -0.0001(18)
C25 0.070(3) 0.063(3) 0.053(2) 0.0028(19) -0.010(2) 0.009(2)
C26 0.043(2) 0.043(2) 0.0448(18) -0.0010(15) 0.0031(16) -0.0069(16)
O33 0.0494(13) 0.0440(13) 0.0389(11) -0.0017(12) 0.0000(9) 0.0007(14)
O35 0.0494(16) 0.0441(16) 0.0443(12) 0.0022(11) 0.0027(11) -0.0049(11)
C31 0.040(2) 0.048(2) 0.0403(17) -0.0018(15) -0.0070(15) -0.0028(16)
C32 0.0349(19) 0.0380(19) 0.0375(16) -0.0031(14) 0.0049(13) 0.0004(14)
C33 0.0304(17) 0.0299(17) 0.0324(15) -0.0005(12) 0.0041(12) -0.0017(13)
C34 0.040(2) 0.040(2) 0.0425(18) -0.0015(15) 0.0006(14) 0.0012(15)
C35 0.041(2) 0.045(2) 0.0332(16) 0.0018(14) -0.0031(14) 0.0051(15)
C36 0.0387(18) 0.0392(18) 0.0377(15) 0.0002(16) 0.0005(13) -0.0025(17)
O41 0.0470(14) 0.0550(16) 0.0499(13) -0.0069(11) 0.0022(12) -0.0007(13)
C42 0.061(3) 0.057(3) 0.055(2) -0.0045(18) 0.0018(19) 0.0026(19)
C43 0.060(3) 0.057(3) 0.065(2) -0.001(2) 0.009(2) -0.004(2)
C44 0.071(3) 0.070(3) 0.070(3) 0.002(2) -0.002(2) -0.003(2)
C45 0.068(3) 0.071(3) 0.055(2) -0.001(2) 0.005(2) -0.005(2)
O51 0.059(2) 0.061(2) 0.064(2) -0.0010(17) -0.0010(18) -0.0032(18)
C52 0.069(4) 0.055(3) 0.061(3) 0.006(3) 0.005(3) 0.001(3)
C53 0.063(4) 0.061(4) 0.066(3) -0.004(3) -0.004(3) -0.003(3)
C54 0.060(4) 0.071(4) 0.063(3) -0.004(3) -0.003(3) -0.006(3)
C55 0.057(3) 0.071(4) 0.058(3) -0.005(3) -0.006(3) -0.001(3)
O61 0.059(2) 0.061(2) 0.064(2) -0.0010(17) -0.0010(18) -0.0032(18)
C62 0.069(4) 0.055(3) 0.061(3) 0.006(3) 0.005(3) 0.001(3)
C63 0.063(4) 0.061(4) 0.066(3) -0.004(3) -0.004(3) -0.003(3)
C64 0.060(4) 0.071(4) 0.063(3) -0.004(3) -0.003(3) -0.006(3)
C65 0.057(3) 0.071(4) 0.058(3) -0.005(3) -0.006(3) -0.001(3)
O71 0.087(7) 0.081(7) 0.083(6) -0.012(5) 0.008(5) -0.010(5)
C72 0.067(13) 0.092(9) 0.085(7) -0.025(11) -0.013(8) -0.030(10)
C73 0.078(9) 0.078(10) 0.071(8) -0.009(8) 0.007(7) -0.013(8)
C74 0.084(17) 0.086(10) 0.078(6) -0.001(16) 0.008(10) -0.021(13)
C75 0.078(9) 0.071(9) 0.075(8) -0.006(7) -0.005(7) -0.021(7)
O81 0.087(7) 0.081(7) 0.083(6) -0.012(5) 0.008(5) -0.010(5)
C82 0.067(13) 0.092(9) 0.085(7) -0.025(11) -0.013(8) -0.030(10)
C83 0.078(9) 0.078(10) 0.071(8) -0.009(8) 0.007(7) -0.013(8)
C84 0.084(17) 0.086(10) 0.078(6) -0.001(16) 0.008(10) -0.021(13)
C85 0.078(9) 0.071(9) 0.075(8) -0.006(7) -0.005(7) -0.021(7)

loop_
_geom_bond_atom_site_label_1
_geom_bond_atom_site_label_2
_geom_bond_site_symmetry_1
_geom_bond_site_symmetry_2
_geom_bond_distance
_geom_bond_publ_flag
Si1 C11 . . 1.870(3) y
Si1 C11 . 12_766 1.870(3) y
Si1 C11 . 14_565 1.870(3) y
Si1 C11 . 7_564 1.870(3) y
O13 C13 . . 1.380(4) y
O13 H13 . . 0.83 ?
O15 C15 . . 1.399(4) y
O15 H15 . . 0.83 ?
C11 C16 . . 1.389(4) y
C11 C12 . . 1.397(4) y
C12 C13 . . 1.381(4) y
C12 H12 . . 0.94 ?
C13 C14 . . 1.372(4) y
C14 C15 . . 1.370(5) y
C14 H14 . . 0.94 ?
C15 C16 . . 1.386(5) y
C16 H16 . . 0.94 ?
Si2 C21 . 7_454 1.875(3) y
Si2 C21 . . 1.875(3) y
Si2 C31 . . 1.879(3) y
Si2 C31 . 7_454 1.879(3) y
O23 C23 . . 1.370(4) y
O23 H23 . . 0.83 ?
O25 C25 . . 1.363(4) y
O25 H25 . . 0.83 ?
C21 C22 . . 1.382(4) y
C21 C26 . . 1.400(4) y
C22 C23 . . 1.401(4) y
C22 H22 . . 0.94 ?
C23 C24 . . 1.376(4) y
C24 C25 . . 1.356(5) y
C24 H24 . . 0.94 ?
C25 C26 . . 1.390(5) y
C26 H26 . . 0.94 ?
O33 C33 . . 1.388(3) y
O33 H33 . . 0.83 ?
O35 C35 . . 1.390(3) y
O35 H35 . . 0.83 ?
C31 C36 . . 1.398(4) y
C31 C32 . . 1.399(4) y
C32 C33 . . 1.372(4) y
C32 H32 . . 0.94 ?
C33 C34 . . 1.381(4) y
C34 C35 . . 1.375(4) y
C34 H34 . . 0.94 ?
C35 C36 . . 1.388(4) y
C36 H36 . . 0.94 ?
O41 C45 . . 1.388(4) y
O41 C42 . . 1.410(4) y
C42 C43 . . 1.498(5) y
C42 H42a . . 0.98 ?
C42 H42b . . 0.98 ?
C43 C44 . . 1.476(4) y
C43 H43a . . 0.98 ?
C43 H43b . . 0.98 ?
C44 C45 . . 1.475(4) y
C44 H44a . . 0.98 ?
C44 H44b . . 0.98 ?
C45 H45a . . 0.98 ?
C45 H45b . . 0.98 ?
O51 C55 . . 1.412(6) y
O51 C52 . . 1.425(6) y
C52 C53 . . 1.434(6) y
C52 H52a . . 0.98 ?
C52 H52b . . 0.98 ?
C53 C54 . . 1.441(7) y
C53 H53a . . 0.98 ?
C53 H53b . . 0.98 ?
C54 C55 . . 1.437(6) y
C54 H54a . . 0.98 ?
C54 H54b . . 0.98 ?
C55 H55a . . 0.98 ?
C55 H55b . . 0.98 ?
O61 C62 . . 1.398(10) y
O61 C65 . . 1.423(10) y
C62 C63 . . 1.472(11) y
C62 H62a . . 0.98 ?
C62 H62b . . 0.98 ?
C63 C64 . . 1.477(12) y
C63 H63a . . 0.98 ?
C63 H63b . . 0.98 ?
C64 C65 . . 1.445(11) y
C64 H64a . . 0.98 ?
C64 H64b . . 0.98 ?
C65 H65a . . 0.98 ?
C65 H65b . . 0.98 ?
O71 C72 . . 1.414(14) y
O71 C75 . . 1.435(10) y
C72 C73 . . 1.457(12) y
C72 H72a . . 0.98 ?
C72 H72b . . 0.98 ?
C73 C74 . . 1.488(15) y
C73 H73a . . 0.98 ?
C73 H73b . . 0.98 ?
C74 C75 . . 1.472(15) y
C74 H74a . . 0.98 ?
C74 H74b . . 0.98 ?
C75 H75a . . 0.98 ?
C75 H75b . . 0.98 ?
O81 C82 . . 1.411(13) y
O81 C85 . . 1.421(13) y
C82 C83 . . 1.442(14) y
C82 H82a . . 0.98 ?
C82 H82b . . 0.98 ?
C83 C84 . . 1.478(16) y
C83 H83a . . 0.98 ?
C83 H83b . . 0.98 ?
C84 C85 . . 1.450(14) y
C84 H84a . . 0.98 ?
C84 H84b . . 0.98 ?
C85 H85a . . 0.98 ?
C85 H85b . . 0.98 ?
